data_7151469
loop_
_publ_author_name
'Paul J. Dransfield'
'Paul M. Gore'
'Ivan Proke\<s'
'Michael Shipman'
'Alexandra M. Z. Slawin'

_publ_section_title
;
 Preparation and reactivity of imino glycals: stereocontrolled,
 divergent approach to imino sugars
;
_journal_issue 15
_journal_name_full 'Org. Biomol. Chem.'
_journal_page_first 2723
_journal_page_last 2733
_journal_paper_doi 10.1039/b303817c
_journal_volume 1
_journal_year 2003
_chemical_formula_moiety 'C10 H15 Br N O4.Cl'
_chemical_formula_sum 'C10 H15 Br Cl N O4'
_chemical_formula_weight 328.59
_chemical_name_systematic
;
?
;
_space_group_IT_number 19
_symmetry_cell_setting orthorhombic
_symmetry_space_group_name_Hall 'P 2ac 2ab'
_symmetry_space_group_name_H-M 'P 21 21 21'
_atom_sites_solution_hydrogens geom
_atom_sites_solution_primary direct
_atom_sites_solution_secondary difmap
_audit_creation_method SHELXL-97
_cell_angle_alpha 90.00
_cell_angle_beta 90.00
_cell_angle_gamma 90.00
_cell_formula_units_Z 12
_cell_length_a 6.9448(5)
_cell_length_b 20.8400(15)
_cell_length_c 30.325(2)
_cell_measurement_reflns_used 140
_cell_measurement_temperature 298(2)
_cell_measurement_theta_max 168
_cell_measurement_theta_min 12
_cell_volume 4388.9(5)
_computing_cell_refinement 'Bruker SMART'
_computing_data_collection 'Bruker SMART'
_computing_data_reduction 'Bruker SHELXTL'
_computing_molecular_graphics 'Bruker SHELXTL'
_computing_publication_material 'Bruker SHELXTL'
_computing_structure_refinement 'SHELXL-97 (Sheldrick, 1997)'
_computing_structure_solution 'SHELXS-97 (Sheldrick, 1990)'
_diffrn_ambient_temperature 298(2)
_diffrn_detector_area_resol_mean 0.9
_diffrn_measured_fraction_theta_full 0.993
_diffrn_measured_fraction_theta_max 0.993
_diffrn_measurement_device_type 'CCD area detector'
_diffrn_measurement_method 'phi and omega scans'
_diffrn_radiation_monochromator graphite
_diffrn_radiation_source 'fine-focus sealed tube'
_diffrn_radiation_type MoK\a
_diffrn_radiation_wavelength 0.71073
_diffrn_reflns_av_R_equivalents 0.0656
_diffrn_reflns_av_sigmaI/netI 0.1022
_diffrn_reflns_limit_h_max 7
_diffrn_reflns_limit_h_min -7
_diffrn_reflns_limit_k_max 23
_diffrn_reflns_limit_k_min -19
_diffrn_reflns_limit_l_max 33
_diffrn_reflns_limit_l_min -32
_diffrn_reflns_number 22127
_diffrn_reflns_theta_full 23.26
_diffrn_reflns_theta_max 23.26
_diffrn_reflns_theta_min 1.66
_exptl_absorpt_coefficient_mu 2.994
_exptl_absorpt_correction_T_max 1.00000
_exptl_absorpt_correction_T_min 0.780642
_exptl_absorpt_correction_type multi-scan
_exptl_crystal_colour colourless
_exptl_crystal_density_diffrn 1.492
_exptl_crystal_density_method 'not measured'
_exptl_crystal_description prism
_exptl_crystal_F_000 1992
_exptl_crystal_size_max .1
_exptl_crystal_size_mid .05
_exptl_crystal_size_min .05
_refine_diff_density_max 0.253
_refine_diff_density_min -0.222
_refine_diff_density_rms 0.045
_refine_ls_abs_structure_details 'Flack H D (1983), Acta Cryst. A39, 876-881'
_refine_ls_abs_structure_Flack -0.002(8)
_refine_ls_extinction_coef 0.00026(8)
_refine_ls_extinction_expression Fc^*^=kFc[1+0.001xFc^2^\l^3^/sin(2\q)]^-1/4^
_refine_ls_extinction_method SHELXL
_refine_ls_goodness_of_fit_ref 0.733
_refine_ls_hydrogen_treatment mixed
_refine_ls_matrix_type full
_refine_ls_number_parameters 485
_refine_ls_number_reflns 6249
_refine_ls_number_restraints 6
_refine_ls_restrained_S_all 0.732
_refine_ls_R_factor_all 0.0810
_refine_ls_R_factor_gt 0.0349
_refine_ls_shift/su_max 0.120
_refine_ls_shift/su_mean 0.008
_refine_ls_structure_factor_coef Fsqd
_refine_ls_weighting_details 'calc w=1/[\s^2^(Fo^2^)+(0.0272P)^2^+0.0000P] where P=(Fo^2^+2Fc^2^)/3'
_refine_ls_weighting_scheme calc
_refine_ls_wR_factor_gt 0.0530
_refine_ls_wR_factor_ref 0.0606
_reflns_number_gt 3699
_reflns_number_total 6249
_reflns_threshold_expression >2sigma(I)
_cod_data_source_file b303817c.txt
_cod_data_source_block 16
_cod_depositor_comments
;
The following automatic conversions were performed:
'_symmetry_cell_setting' value 'Orthorhombic' changed to 'orthorhombic'
according to '/home/saulius/struct/CIF-dictionaries/cif_core.dic'
dictionary named 'cif_core.dic' version 2.4.1 from
2010-06-29.

'_exptl_absorpt_correction_type' value 'multiscan' changed to
'multi-scan' according to
'/home/saulius/struct/CIF-dictionaries/cif_core.dic' dictionary named
'cif_core.dic' version 2.4.1 from 2010-06-29.

Automatic conversion script
Id: cif_fix_enum 1527 2010-12-29 10:47:43Z saulius 
;
_cod_original_sg_symbol_H-M P2(1)2(1)2(1)
_cod_database_code 7151469

loop_
_symmetry_equiv_pos_as_xyz
'x, y, z'
'-x+1/2, -y, z+1/2'
'-x, y+1/2, -z+1/2'
'x+1/2, -y+1/2, -z'

loop_
_atom_site_label
_atom_site_type_symbol
_atom_site_fract_x
_atom_site_fract_y
_atom_site_fract_z
_atom_site_U_iso_or_equiv
_atom_site_adp_type
_atom_site_occupancy
_atom_site_symmetry_multiplicity
_atom_site_calc_flag
_atom_site_refinement_flags
_atom_site_disorder_assembly
_atom_site_disorder_group
Cl1 Cl 0.04949(18) 0.63395(7) 1.14973(5) 0.0683(5) Uani 1 1 d . . .
N1 N -0.0137(7) 0.7707(2) 1.11543(13) 0.0437(10) Uani 1 1 d D . .
H1A H 0.013(8) 0.7385(16) 1.1381(11) 0.084(19) Uiso 1 1 d D . .
H1B H -0.1515(17) 0.779(2) 1.1194(13) 0.053(15) Uiso 1 1 d D . .
C2 C 0.0797(7) 0.8338(3) 1.12521(16) 0.0434(14) Uani 1 1 d . . .
H2A H 0.2115 0.8318 1.1138 0.052 Uiso 1 1 calc R . .
C3 C -0.0260(8) 0.8837(2) 1.09883(15) 0.0450(14) Uani 1 1 d . . .
H3A H -0.1567 0.8894 1.1104 0.054 Uiso 1 1 calc R . .
O3 O 0.0833(5) 0.9426(2) 1.10402(10) 0.0561(10) Uani 1 1 d . . .
C4 C -0.0334(7) 0.8647(3) 1.05138(15) 0.0469(14) Uani 1 1 d . . .
H4A H -0.0560 0.8962 1.0302 0.056 Uiso 1 1 calc R . .
C5 C -0.0094(8) 0.8057(3) 1.03867(14) 0.0395(13) Uani 1 1 d . . .
Br5 Br 0.00405(9) 0.78248(3) 0.978240(15) 0.05391(17) Uani 1 1 d . . .
C6 C 0.0146(8) 0.7498(2) 1.06895(14) 0.0486(14) Uani 1 1 d . . .
H6A H -0.0786 0.7168 1.0616 0.058 Uiso 1 1 calc R . .
H6B H 0.1425 0.7318 1.0655 0.058 Uiso 1 1 calc R . .
C7 C 0.0932(8) 0.8449(3) 1.17398(18) 0.063(2) Uani 1 1 d . . .
H7A H 0.1619 0.8099 1.1880 0.076 Uiso 1 1 calc R . .
H7B H 0.1611 0.8846 1.1800 0.076 Uiso 1 1 calc R . .
O7 O -0.1017(6) 0.8484(2) 1.19033(14) 0.0738(14) Uani 1 1 d . . .
C8 C -0.1208(14) 0.8433(4) 1.2345(3) 0.100(3) Uani 1 1 d . . .
O8 O 0.0195(11) 0.8382(3) 1.25716(15) 0.161(3) Uani 1 1 d . . .
C9 C -0.3263(12) 0.8471(3) 1.2480(2) 0.123(3) Uani 1 1 d . . .
H9A H -0.3358 0.8423 1.2794 0.184 Uiso 1 1 calc R . .
H9B H -0.3977 0.8134 1.2338 0.184 Uiso 1 1 calc R . .
H9C H -0.3783 0.8879 1.2395 0.184 Uiso 1 1 calc R . .
C10 C -0.0117(11) 0.9980(3) 1.09321(19) 0.0625(16) Uani 1 1 d . . .
O10 O -0.1754(7) 0.9977(2) 1.08189(15) 0.0868(15) Uani 1 1 d . . .
C11 C 0.1122(9) 1.0551(3) 1.0994(2) 0.099(2) Uani 1 1 d . . .
H11A H 0.0418 1.0930 1.0914 0.148 Uiso 1 1 calc R . .
H11B H 0.2245 1.0514 1.0811 0.148 Uiso 1 1 calc R . .
H11C H 0.1506 1.0580 1.1298 0.148 Uiso 1 1 calc R . .
Cl21 Cl -0.46097(18) 0.76723(7) 1.12575(4) 0.0539(4) Uani 1 1 d . . .
N21 N -0.3961(7) 0.6274(3) 1.15670(17) 0.0562(13) Uani 1 1 d D . .
H21A H -0.417(6) 0.6713(8) 1.1465(13) 0.050(16) Uiso 1 1 d D . .
H21B H -0.258(2) 0.632(4) 1.151(2) 0.17(3) Uiso 1 1 d D . .
C22 C -0.4888(9) 0.6104(3) 1.19965(17) 0.0558(15) Uani 1 1 d . . .
H22A H -0.6265 0.6035 1.1944 0.067 Uiso 1 1 calc R . .
C23 C -0.4014(8) 0.5477(3) 1.2153(2) 0.0621(17) Uani 1 1 d . . .
H23A H -0.2696 0.5550 1.2256 0.074 Uiso 1 1 calc R . .
O23 O -0.5202(7) 0.5287(2) 1.25096(15) 0.0902(13) Uani 1 1 d . . .
C24 C -0.4021(8) 0.4977(3) 1.1797(2) 0.0680(18) Uani 1 1 d . . .
H24A H -0.3853 0.4548 1.1872 0.082 Uiso 1 1 calc R . .
C25 C -0.4260(7) 0.5135(3) 1.1384(2) 0.0591(17) Uani 1 1 d . . .
Br25 Br -0.42688(9) 0.45137(4) 1.09235(2) 0.0822(2) Uani 1 1 d . . .
C26 C -0.4452(9) 0.5807(3) 1.12174(18) 0.0654(18) Uani 1 1 d . . .
H26A H -0.3602 0.5868 1.0967 0.078 Uiso 1 1 calc R . .
H26B H -0.5763 0.5880 1.1119 0.078 Uiso 1 1 calc R . .
C27 C -0.4669(9) 0.6659(3) 1.23193(18) 0.0722(18) Uani 1 1 d . . .
H27A H -0.5292 0.7039 1.2202 0.087 Uiso 1 1 calc R . .
H27B H -0.5279 0.6551 1.2597 0.087 Uiso 1 1 calc R . .
O27 O -0.2649(6) 0.6785(2) 1.23893(14) 0.0798(13) Uani 1 1 d . . .
C28 C -0.1879(12) 0.6626(4) 1.2783(3) 0.087(2) Uani 1 1 d . . .
O28 O -0.2805(8) 0.6424(3) 1.30728(18) 0.122(2) Uani 1 1 d . . .
C29 C 0.0268(10) 0.6730(4) 1.2786(2) 0.130(3) Uani 1 1 d . . .
H29A H 0.0773 0.6622 1.3072 0.195 Uiso 1 1 calc R . .
H29B H 0.0542 0.7172 1.2723 0.195 Uiso 1 1 calc R . .
H29C H 0.0856 0.6462 1.2567 0.195 Uiso 1 1 calc R . .
C30 C -0.4376(17) 0.5022(5) 1.2871(3) 0.111(4) Uani 1 1 d . . .
O30 O -0.2678(12) 0.4887(4) 1.2861(2) 0.151(3) Uani 1 1 d . . .
C31 C -0.5691(13) 0.4935(4) 1.3243(2) 0.150(4) Uani 1 1 d . . .
H31A H -0.5010 0.4741 1.3485 0.225 Uiso 1 1 calc R . .
H31B H -0.6737 0.4662 1.3156 0.225 Uiso 1 1 calc R . .
H31C H -0.6187 0.5344 1.3334 0.225 Uiso 1 1 calc R . .
Cl41 Cl -0.45685(17) 0.32726(6) 1.01385(4) 0.0554(4) Uani 1 1 d . . .
N41 N -0.8957(6) 0.3137(2) 1.01451(15) 0.0408(11) Uani 1 1 d D . .
H41A H -0.7546(10) 0.315(2) 1.0143(15) 0.063(16) Uiso 1 1 d D . .
H41B H -0.908(8) 0.2758(15) 0.9956(14) 0.10(2) Uiso 1 1 d D . .
C42 C -0.9644(7) 0.3720(2) 0.99157(15) 0.0400(13) Uani 1 1 d . . .
H42A H -1.1056 0.3725 0.9916 0.048 Uiso 1 1 calc R . .
C43 C -0.8907(7) 0.4298(3) 1.01673(18) 0.0510(16) Uani 1 1 d . . .
H43A H -0.7542 0.4365 1.0099 0.061 Uiso 1 1 calc R . .
O43 O -1.0029(5) 0.48332(19) 0.99977(10) 0.0560(9) Uani 1 1 d . . .
C44 C -0.9157(7) 0.4224(3) 1.06604(18) 0.0539(16) Uani 1 1 d . . .
H44A H -0.9039 0.4583 1.0840 0.065 Uiso 1 1 calc R . .
C45 C -0.9532(7) 0.3670(3) 1.08390(16) 0.0508(16) Uani 1 1 d . . .
Br45 Br -0.98492(11) 0.35987(3) 1.145790(18) 0.0812(2) Uani 1 1 d . . .
C46 C -0.9718(8) 0.3057(2) 1.05961(15) 0.0489(15) Uani 1 1 d . . .
H46A H -0.9007 0.2723 1.0748 0.059 Uiso 1 1 calc R . .
H46B H -1.1061 0.2931 1.0583 0.059 Uiso 1 1 calc R . .
C47 C -0.8929(7) 0.3719(3) 0.94427(16) 0.0506(16) Uani 1 1 d . . .
H47A H -0.9302 0.4112 0.9294 0.061 Uiso 1 1 calc R . .
H47B H -0.7537 0.3683 0.9434 0.061 Uiso 1 1 calc R . .
O47 O -0.9807(6) 0.31756(17) 0.92355(11) 0.0577(10) Uani 1 1 d . . .
C48 C -0.9024(10) 0.2987(3) 0.8857(2) 0.071(2) Uani 1 1 d . . .
O48 O -0.7757(8) 0.3272(3) 0.87006(17) 0.163(3) Uani 1 1 d . . .
C49 C -1.0012(10) 0.2413(3) 0.86651(17) 0.087(2) Uani 1 1 d . . .
H49A H -0.9385 0.2292 0.8395 0.130 Uiso 1 1 calc R . .
H49B H -1.1335 0.2515 0.8606 0.130 Uiso 1 1 calc R . .
H49C H -0.9949 0.2064 0.8871 0.130 Uiso 1 1 calc R . .
C50 C -0.9202(11) 0.5428(3) 1.0048(2) 0.0666(19) Uani 1 1 d . . .
O50 O -0.7749(6) 0.5514(2) 1.02405(14) 0.0781(13) Uani 1 1 d . . .
C51 C -1.0437(11) 0.5922(3) 0.9835(2) 0.113(3) Uani 1 1 d . . .
H51A H -0.9868 0.6338 0.9874 0.170 Uiso 1 1 calc R . .
H51B H -1.1693 0.5916 0.9967 0.170 Uiso 1 1 calc R . .
H51C H -1.0548 0.5830 0.9526 0.170 Uiso 1 1 calc R . .

loop_
_atom_site_aniso_label
_atom_site_aniso_U_11
_atom_site_aniso_U_22
_atom_site_aniso_U_33
_atom_site_aniso_U_23
_atom_site_aniso_U_13
_atom_site_aniso_U_12
Cl1 0.0386(8) 0.0701(11) 0.0962(11) 0.0339(9) -0.0025(8) 0.0088(8)
N1 0.044(3) 0.049(3) 0.038(3) 0.006(2) -0.001(3) 0.007(3)
C2 0.043(3) 0.050(4) 0.037(3) -0.007(3) -0.006(3) 0.007(3)
C3 0.049(3) 0.048(4) 0.038(3) -0.001(3) 0.004(3) 0.003(3)
O3 0.061(2) 0.049(3) 0.059(3) -0.007(2) -0.0059(19) 0.005(2)
C4 0.045(3) 0.058(4) 0.038(3) 0.014(3) 0.000(3) 0.015(4)
C5 0.031(3) 0.042(4) 0.045(3) -0.002(3) -0.007(3) 0.005(3)
Br5 0.0518(3) 0.0711(4) 0.0388(3) -0.0029(3) 0.0023(3) 0.0013(4)
C6 0.055(3) 0.045(4) 0.046(3) -0.001(3) 0.005(3) 0.010(3)
C7 0.070(4) 0.073(5) 0.048(5) -0.003(4) -0.006(3) 0.000(4)
O7 0.093(3) 0.095(4) 0.034(3) -0.002(2) 0.008(2) 0.014(3)
C8 0.138(8) 0.118(7) 0.044(6) 0.003(5) 0.011(5) 0.032(6)
O8 0.180(6) 0.256(7) 0.048(3) 0.008(4) -0.016(4) 0.061(7)
C9 0.184(9) 0.109(7) 0.075(6) 0.006(5) 0.054(6) 0.033(6)
C10 0.076(5) 0.050(5) 0.061(4) -0.007(4) 0.002(5) 0.007(5)
O10 0.086(3) 0.071(4) 0.103(4) -0.002(3) -0.016(3) 0.021(3)
C11 0.123(6) 0.067(5) 0.106(6) -0.004(5) -0.022(5) -0.018(5)
Cl21 0.0439(8) 0.0648(11) 0.0531(8) 0.0060(7) 0.0004(7) 0.0133(8)
N21 0.059(3) 0.047(4) 0.062(4) 0.017(3) 0.005(3) 0.009(3)
C22 0.048(3) 0.061(4) 0.058(4) 0.000(3) -0.013(4) 0.006(4)
C23 0.053(4) 0.066(5) 0.068(5) 0.019(4) 0.004(3) -0.016(4)
O23 0.102(3) 0.104(4) 0.065(3) 0.022(3) 0.008(3) -0.028(3)
C24 0.068(4) 0.055(5) 0.081(5) 0.016(5) 0.001(4) -0.005(4)
C25 0.040(3) 0.065(5) 0.073(5) -0.001(4) 0.003(3) 0.003(3)
Br25 0.0638(4) 0.0896(6) 0.0930(5) -0.0195(5) -0.0114(4) 0.0108(4)
C26 0.063(4) 0.075(5) 0.057(4) 0.001(4) 0.004(3) 0.008(4)
C27 0.064(5) 0.085(5) 0.068(4) 0.005(4) -0.001(4) 0.014(4)
O27 0.072(3) 0.104(4) 0.063(3) 0.000(3) -0.020(2) -0.004(3)
C28 0.098(7) 0.092(7) 0.072(7) -0.009(5) -0.016(5) 0.011(5)
O28 0.130(5) 0.161(6) 0.075(4) 0.013(4) -0.007(3) 0.004(4)
C29 0.092(6) 0.169(8) 0.129(6) -0.016(6) -0.062(6) -0.016(6)
C30 0.190(11) 0.070(6) 0.072(6) 0.008(5) 0.033(9) -0.034(8)
O30 0.227(8) 0.146(6) 0.080(4) 0.054(4) 0.007(5) 0.042(6)
C31 0.232(11) 0.155(8) 0.062(5) 0.024(5) 0.041(6) -0.041(8)
Cl41 0.0351(8) 0.0497(9) 0.0815(10) -0.0040(8) -0.0009(8) 0.0001(7)
N41 0.036(3) 0.044(3) 0.042(3) -0.003(3) 0.003(2) -0.001(2)
C42 0.034(3) 0.033(3) 0.053(3) 0.000(3) -0.005(3) 0.000(3)
C43 0.036(3) 0.058(4) 0.059(4) 0.002(4) 0.002(3) 0.005(3)
O43 0.047(2) 0.052(3) 0.069(2) 0.008(2) 0.003(2) 0.010(3)
C44 0.042(3) 0.072(5) 0.047(4) -0.022(4) 0.004(3) -0.003(3)
C45 0.032(3) 0.082(5) 0.039(3) 0.012(4) 0.000(3) 0.002(4)
Br45 0.0844(5) 0.1132(6) 0.0461(3) 0.0034(4) 0.0021(4) 0.0139(5)
C46 0.047(4) 0.058(4) 0.042(3) 0.010(3) -0.011(3) -0.011(3)
C47 0.051(3) 0.048(4) 0.054(4) -0.002(3) -0.002(3) -0.003(3)
O47 0.067(2) 0.063(3) 0.043(2) -0.0035(19) 0.006(2) -0.010(3)
C48 0.077(5) 0.078(6) 0.057(5) -0.007(4) 0.009(4) -0.017(4)
O48 0.158(5) 0.219(7) 0.112(5) -0.083(4) 0.084(4) -0.114(5)
C49 0.121(6) 0.069(5) 0.070(4) -0.013(3) -0.015(5) -0.020(5)
C50 0.074(5) 0.050(5) 0.076(5) -0.007(4) 0.014(4) -0.005(5)
O50 0.092(3) 0.060(3) 0.082(3) -0.001(3) -0.010(3) -0.021(3)
C51 0.124(7) 0.057(5) 0.159(7) 0.012(5) -0.022(6) 0.025(5)

loop_
_atom_type_symbol
_atom_type_description
_atom_type_scat_dispersion_real
_atom_type_scat_dispersion_imag
_atom_type_scat_source
C C 0.0033 0.0016 'International Tables Vol C Tables 4.2.6.8 and 6.1.1.4'
H H 0.0000 0.0000 'International Tables Vol C Tables 4.2.6.8 and 6.1.1.4'
N N 0.0061 0.0033 'International Tables Vol C Tables 4.2.6.8 and 6.1.1.4'
O O 0.0106 0.0060 'International Tables Vol C Tables 4.2.6.8 and 6.1.1.4'
Cl Cl 0.1484 0.1585 'International Tables Vol C Tables 4.2.6.8 and 6.1.1.4'
Br Br -0.2901 2.4595 'International Tables Vol C Tables 4.2.6.8 and 6.1.1.4'

loop_
_geom_angle_atom_site_label_1
_geom_angle_atom_site_label_2
_geom_angle_atom_site_label_3
_geom_angle
_geom_angle_site_symmetry_1
_geom_angle_site_symmetry_3
_geom_angle_publ_flag
C6 N1 C2 112.8(4) . . ?
N1 C2 C7 111.0(4) . . ?
N1 C2 C3 106.9(4) . . ?
C7 C2 C3 116.6(5) . . ?
O3 C3 C4 110.3(4) . . ?
O3 C3 C2 105.8(4) . . ?
C4 C3 C2 110.2(4) . . ?
C10 O3 C3 115.7(4) . . ?
C5 C4 C3 122.2(5) . . ?
C4 C5 C6 124.8(4) . . ?
C4 C5 Br5 122.3(4) . . ?
C6 C5 Br5 112.9(3) . . ?
N1 C6 C5 109.8(4) . . ?
O7 C7 C2 106.7(4) . . ?
C8 O7 C7 115.4(5) . . ?
O8 C8 O7 119.8(8) . . ?
O8 C8 C9 128.9(8) . . ?
O7 C8 C9 111.3(7) . . ?
O10 C10 O3 121.8(6) . . ?
O10 C10 C11 126.6(7) . . ?
O3 C10 C11 111.5(6) . . ?
C26 N21 C22 111.7(5) . . ?
N21 C22 C27 109.7(5) . . ?
N21 C22 C23 107.6(5) . . ?
C27 C22 C23 114.4(5) . . ?
O23 C23 C24 110.7(5) . . ?
O23 C23 C22 104.2(5) . . ?
C24 C23 C22 111.9(5) . . ?
C30 O23 C23 119.0(7) . . ?
C25 C24 C23 121.0(6) . . ?
C24 C25 C26 124.8(6) . . ?
C24 C25 Br25 122.2(6) . . ?
C26 C25 Br25 113.0(5) . . ?
N21 C26 C25 110.8(5) . . ?
O27 C27 C22 109.3(5) . . ?
C28 O27 C27 118.0(5) . . ?
O28 C28 O27 122.4(8) . . ?
O28 C28 C29 126.3(8) . . ?
O27 C28 C29 111.2(7) . . ?
O30 C30 O23 119.1(10) . . ?
O30 C30 C31 126.6(11) . . ?
O23 C30 C31 114.3(10) . . ?
C46 N41 C42 114.3(4) . . ?
N41 C42 C43 107.9(4) . . ?
N41 C42 C47 109.7(4) . . ?
C43 C42 C47 111.5(4) . . ?
O43 C43 C44 111.5(4) . . ?
O43 C43 C42 104.5(4) . . ?
C44 C43 C42 112.2(5) . . ?
C50 O43 C43 115.4(5) . . ?
C45 C44 C43 121.6(5) . . ?
C44 C45 C46 125.2(5) . . ?
C44 C45 Br45 120.3(5) . . ?
C46 C45 Br45 114.5(4) . . ?
N41 C46 C45 109.5(4) . . ?
O47 C47 C42 106.1(4) . . ?
C48 O47 C47 116.0(5) . . ?
O48 C48 O47 120.7(7) . . ?
O48 C48 C49 126.7(7) . . ?
O47 C48 C49 112.5(6) . . ?
O50 C50 O43 123.4(7) . . ?
O50 C50 C51 127.1(7) . . ?
O43 C50 C51 109.5(6) . . ?

loop_
_geom_bond_atom_site_label_1
_geom_bond_atom_site_label_2
_geom_bond_distance
_geom_bond_site_symmetry_2
_geom_bond_publ_flag
N1 C6 1.488(5) . ?
N1 C2 1.495(6) . ?
C2 C7 1.500(6) . ?
C2 C3 1.504(6) . ?
C3 O3 1.451(6) . ?
C3 C4 1.493(6) . ?
O3 C10 1.369(7) . ?
C4 C5 1.299(6) . ?
C5 C6 1.493(6) . ?
C5 Br5 1.898(4) . ?
C7 O7 1.443(6) . ?
O7 C8 1.351(8) . ?
C8 O8 1.197(8) . ?
C8 C9 1.487(10) . ?
C10 O10 1.188(7) . ?
C10 C11 1.481(8) . ?
N21 C26 1.479(7) . ?
N21 C22 1.496(6) . ?
C22 C27 1.522(7) . ?
C22 C23 1.517(7) . ?
C23 O23 1.418(6) . ?
C23 C24 1.500(8) . ?
O23 C30 1.355(10) . ?
C24 C25 1.307(7) . ?
C25 C26 1.495(7) . ?
C25 Br25 1.903(6) . ?
C27 O27 1.443(7) . ?
O27 C28 1.350(8) . ?
C28 O28 1.166(8) . ?
C28 C29 1.507(9) . ?
C30 O30 1.213(10) . ?
C30 C31 1.464(11) . ?
N41 C46 1.475(6) . ?
N41 C42 1.480(6) . ?
C42 C43 1.514(6) . ?
C42 C47 1.518(6) . ?
C43 O43 1.455(5) . ?
C43 C44 1.513(7) . ?
O43 C50 1.375(7) . ?
C44 C45 1.301(7) . ?
C45 C46 1.480(7) . ?
C45 Br45 1.896(5) . ?
C47 O47 1.432(5) . ?
O47 C48 1.331(6) . ?
C48 O48 1.161(7) . ?
C48 C49 1.497(7) . ?
C50 O50 1.179(7) . ?
C50 C51 1.487(8) . ?

loop_
_geom_hbond_atom_site_label_D
_geom_hbond_atom_site_label_H
_geom_hbond_atom_site_label_A
_geom_hbond_distance_DH
_geom_hbond_distance_HA
_geom_hbond_distance_DA
_geom_hbond_angle_DHA
_geom_hbond_site_symmetry_A
N1 H1A Cl1 0.978(5) 2.22(3) 3.066(5) 144(4) .
N1 H1B Cl21 0.980(5) 2.171(15) 3.123(5) 163(4) .
N21 H21A Cl21 0.978(5) 2.117(8) 3.095(5) 179(4) .
N21 H21B Cl1 0.980(5) 2.135(14) 3.105(5) 170(6) .
N41 H41A Cl41 0.980(5) 2.084(8) 3.061(4) 174(4) .
N41 H41B Cl41 0.980(5) 2.19(3) 3.090(5) 152(4) 4_457

loop_
_geom_torsion_atom_site_label_1
_geom_torsion_atom_site_label_2
_geom_torsion_atom_site_label_3
_geom_torsion_atom_site_label_4
_geom_torsion
_geom_torsion_site_symmetry_1
_geom_torsion_site_symmetry_2
_geom_torsion_site_symmetry_3
_geom_torsion_site_symmetry_4
_geom_torsion_publ_flag
C6 N1 C2 C7 -165.2(5) . . . . ?
C6 N1 C2 C3 66.6(5) . . . . ?
N1 C2 C3 O3 -172.2(4) . . . . ?
C7 C2 C3 O3 62.9(6) . . . . ?
N1 C2 C3 C4 -53.0(5) . . . . ?
C7 C2 C3 C4 -177.9(5) . . . . ?
C4 C3 O3 C10 78.1(5) . . . . ?
C2 C3 O3 C10 -162.7(4) . . . . ?
O3 C3 C4 C5 137.0(5) . . . . ?
C2 C3 C4 C5 20.5(8) . . . . ?
C3 C4 C5 C6 4.3(9) . . . . ?
C3 C4 C5 Br5 -174.3(4) . . . . ?
C2 N1 C6 C5 -41.7(6) . . . . ?
C4 C5 C6 N1 5.9(8) . . . . ?
Br5 C5 C6 N1 -175.3(4) . . . . ?
N1 C2 C7 O7 -63.6(6) . . . . ?
C3 C2 C7 O7 59.2(7) . . . . ?
C2 C7 O7 C8 165.2(5) . . . . ?
C7 O7 C8 O8 2.1(12) . . . . ?
C7 O7 C8 C9 -179.7(6) . . . . ?
C3 O3 C10 O10 2.7(8) . . . . ?
C3 O3 C10 C11 -179.7(4) . . . . ?
C26 N21 C22 C27 -169.1(5) . . . . ?
C26 N21 C22 C23 65.8(6) . . . . ?
N21 C22 C23 O23 -169.2(4) . . . . ?
C27 C22 C23 O23 68.6(6) . . . . ?
N21 C22 C23 C24 -49.6(6) . . . . ?
C27 C22 C23 C24 -171.8(5) . . . . ?
C24 C23 O23 C30 99.0(7) . . . . ?
C22 C23 O23 C30 -140.5(6) . . . . ?
O23 C23 C24 C25 133.0(6) . . . . ?
C22 C23 C24 C25 17.2(8) . . . . ?
C23 C24 C25 C26 3.0(9) . . . . ?
C23 C24 C25 Br25 179.8(4) . . . . ?
C22 N21 C26 C25 -45.6(6) . . . . ?
C24 C25 C26 N21 11.0(8) . . . . ?
Br25 C25 C26 N21 -166.0(4) . . . . ?
N21 C22 C27 O27 -59.9(6) . . . . ?
C23 C22 C27 O27 61.1(6) . . . . ?
C22 C27 O27 C28 -108.6(6) . . . . ?
C27 O27 C28 O28 -4.1(11) . . . . ?
C27 O27 C28 C29 174.5(6) . . . . ?
C23 O23 C30 O30 -8.2(14) . . . . ?
C23 O23 C30 C31 171.2(6) . . . . ?
C46 N41 C42 C43 63.8(5) . . . . ?
C46 N41 C42 C47 -174.6(4) . . . . ?
N41 C42 C43 O43 -165.5(4) . . . . ?
C47 C42 C43 O43 73.9(5) . . . . ?
N41 C42 C43 C44 -44.6(5) . . . . ?
C47 C42 C43 C44 -165.2(4) . . . . ?
C44 C43 O43 C50 81.3(5) . . . . ?
C42 C43 O43 C50 -157.3(4) . . . . ?
O43 C43 C44 C45 131.8(5) . . . . ?
C42 C43 C44 C45 15.0(7) . . . . ?
C43 C44 C45 C46 1.4(8) . . . . ?
C43 C44 C45 Br45 -179.7(3) . . . . ?
C42 N41 C46 C45 -47.2(6) . . . . ?
C44 C45 C46 N41 13.7(7) . . . . ?
Br45 C45 C46 N41 -165.3(3) . . . . ?
N41 C42 C47 O47 63.8(5) . . . . ?
C43 C42 C47 O47 -176.8(4) . . . . ?
C42 C47 O47 C48 -163.7(4) . . . . ?
C47 O47 C48 O48 -3.1(9) . . . . ?
C47 O47 C48 C49 179.4(5) . . . . ?
C43 O43 C50 O50 -4.9(8) . . . . ?
C43 O43 C50 C51 176.2(5) . . . . ?
